data_7105354
loop_
_publ_author_name
'Hooper, Thomas N'
'Green, Michael'
'Russell, Christopher A'

_publ_section_title
;
 Cationic Au(I) alkyne complexes: synthesis, structure and reactivity.
;
_journal_issue 13
_journal_name_full 'Chemical communications (Cambridge, England)'
_journal_page_first 2313
_journal_page_last 2315
_journal_paper_doi 10.1039/b923900f
_journal_volume 46
_journal_year 2010
_chemical_formula_moiety 'C21 H45 Au P Si, F6 Sb'
_chemical_formula_sum 'C21 H45 Au F6 P Sb Si'
_chemical_formula_weight 789.35
_space_group_IT_number 33
_symmetry_cell_setting orthorhombic
_symmetry_space_group_name_Hall 'P 2c -2n'
_symmetry_space_group_name_H-M 'P n a 21'
_atom_sites_solution_hydrogens geom
_atom_sites_solution_primary direct
_atom_sites_solution_secondary difmap
_audit_creation_method SHELXL-97
_cell_angle_alpha 90.00
_cell_angle_beta 90.00
_cell_angle_gamma 90.00
_cell_formula_units_Z 4
_cell_length_a 16.9144(4)
_cell_length_b 11.4962(3)
_cell_length_c 14.8485(4)
_cell_measurement_reflns_used 9992
_cell_measurement_temperature 100(2)
_cell_measurement_theta_max 29.598
_cell_measurement_theta_min 2.744
_cell_volume 2887.31(13)
_computing_cell_refinement 'Apex II (Bruker-AXS, 2007)'
_computing_data_collection 'Apex II (Bruker-AXS, 2007)'
_computing_data_reduction
;
SAINT v7.34A (Bruker-AXS, 2007) & XPREP v2005/4 (Bruker-AXS, 2005)
;
_computing_structure_refinement 'SHELXL-97 (Sheldrick, 1997)'
_computing_structure_solution 'SHELXS-97 (Sheldrick, 1990)'
_diffrn_ambient_temperature 100
_diffrn_detector 'CCD plate'
_diffrn_detector_area_resol_mean 8.366
_diffrn_detector_type 'Bruker-AXS SMART APEX'
_diffrn_measured_fraction_theta_full 0.998
_diffrn_measured_fraction_theta_max 0.998
_diffrn_measurement_details 'frames, 0.3\% width'
_diffrn_measurement_device 'four-circle diffractometer'
_diffrn_measurement_device_type 'Bruker-AXS Kappa'
_diffrn_measurement_method '\w & \f scans'
_diffrn_measurement_specimen_support
;
glass fibre
;
_diffrn_radiation_collimation '0.5 mm double pinhole'
_diffrn_radiation_monochromator graphite
_diffrn_radiation_probe x-ray
_diffrn_radiation_type 'Mo K\a'
_diffrn_radiation_wavelength 0.71074
_diffrn_reflns_av_R_equivalents 0.0242
_diffrn_reflns_av_sigmaI/netI 0.0177
_diffrn_reflns_limit_h_max 12
_diffrn_reflns_limit_h_min -23
_diffrn_reflns_limit_k_max 15
_diffrn_reflns_limit_k_min -15
_diffrn_reflns_limit_l_max 20
_diffrn_reflns_limit_l_min -20
_diffrn_reflns_number 22856
_diffrn_reflns_theta_full 29.60
_diffrn_reflns_theta_max 29.60
_diffrn_reflns_theta_min 3.29
_diffrn_source 'sealed X-ray tube'
_diffrn_source_current 40
_diffrn_source_power 2
_diffrn_source_size '0.4 x 8 mm fine focus'
_diffrn_source_target Mo
_diffrn_source_type 'Bruker-AXS KFF Mo 2K 90\% Ceramic'
_diffrn_source_voltage 50
_exptl_absorpt_coefficient_mu 6.154
_exptl_absorpt_correction_T_max 0.540
_exptl_absorpt_correction_T_min 0.473
_exptl_absorpt_correction_type multi-scan
_exptl_absorpt_process_details 'SADABS 2007/2 (Sheldrick, G.M., 2007)'
_exptl_crystal_colour colourless
_exptl_crystal_density_diffrn 1.816
_exptl_crystal_density_method 'not measured'
_exptl_crystal_description prism
_exptl_crystal_F_000 1536
_exptl_crystal_size_max 0.20
_exptl_crystal_size_mid 0.20
_exptl_crystal_size_min 0.10
_refine_diff_density_max 1.107
_refine_diff_density_min -0.991
_refine_diff_density_rms 0.086
_refine_ls_abs_structure_details 'Flack H D (1983), Acta Cryst. A39, 876-881'
_refine_ls_abs_structure_Flack 0.38(2)
_refine_ls_extinction_method none
_refine_ls_goodness_of_fit_ref 1.058
_refine_ls_hydrogen_treatment constr
_refine_ls_matrix_type full
_refine_ls_number_parameters 293
_refine_ls_number_reflns 4204
_refine_ls_number_restraints 19
_refine_ls_restrained_S_all 1.063
_refine_ls_R_factor_all 0.0218
_refine_ls_R_factor_gt 0.0174
_refine_ls_shift/su_max 0.005
_refine_ls_shift/su_mean 0.000
_refine_ls_structure_factor_coef Fsqd
_refine_ls_weighting_details 'calc w=1/[\s^2^(Fo^2^)+(0.0172P)^2^+2.6821P] where P=(Fo^2^+2Fc^2^)/3'
_refine_ls_weighting_scheme calc
_refine_ls_wR_factor_gt 0.0391
_refine_ls_wR_factor_ref 0.0408
_reflns_number_gt 3794
_reflns_number_total 4204
_reflns_threshold_expression >2sigma(I)
_cod_data_source_file b923900f.txt
_cod_data_source_block 2
_cod_depositor_comments
;
The following automatic conversions were performed:
'_symmetry_cell_setting' value 'Orthorhombic' changed to 'orthorhombic'
according to '/home/saulius/struct/CIF-dictionaries/cif_core.dic'
dictionary named 'cif_core.dic' version 2.4.1 from
2010-06-29.

'_diffrn_radiation_probe' value 'X-ray' changed to 'x-ray'
according to '/home/saulius/struct/CIF-dictionaries/cif_core.dic'
dictionary named 'cif_core.dic' version 2.4.1 from 2010-06-29.

Automatic conversion script
Id: cif_fix_enum 1527 2010-12-29 10:47:43Z saulius 
;
_cod_database_code 7105354

loop_
_symmetry_equiv_pos_as_xyz
'x, y, z'
'-x, -y, z+1/2'
'x+1/2, -y+1/2, z'
'-x+1/2, y+1/2, z+1/2'

loop_
_atom_site_label
_atom_site_type_symbol
_atom_site_fract_x
_atom_site_fract_y
_atom_site_fract_z
_atom_site_U_iso_or_equiv
_atom_site_adp_type
_atom_site_occupancy
_atom_site_symmetry_multiplicity
_atom_site_calc_flag
_atom_site_refinement_flags
_atom_site_disorder_assembly
_atom_site_disorder_group
Au1 Au 0.121173(6) 0.127382(9) 0.88277(16) 0.01706(4) Uani 1 1 d . . .
Si1A Si 0.1770(6) -0.0758(6) 1.0321(6) 0.023(2) Uani 0.401(10) 1 d PD A 1
C1A C 0.1635(16) -0.052(2) 0.9087(12) 0.0236(14) Uani 0.401(10) 1 d PD A 1
C2A C 0.1673(14) -0.045(2) 0.8241(15) 0.0236(14) Uani 0.401(10) 1 d PD A 1
C3A C 0.1865(15) -0.067(2) 0.7239(17) 0.0360(16) Uani 0.401(10) 1 d PD A 1
C4A C 0.2069(16) -0.197(2) 0.7070(17) 0.0360(16) Uani 0.401(10) 1 d PD A 1
H4A1 H 0.1649 -0.2461 0.7319 0.054 Uiso 0.401(10) 1 calc PR A 1
H4A2 H 0.2571 -0.2156 0.7365 0.054 Uiso 0.401(10) 1 calc PR A 1
H4A3 H 0.2115 -0.2108 0.6421 0.054 Uiso 0.401(10) 1 calc PR A 1
C5A C 0.1074(14) -0.044(3) 0.6781(18) 0.0360(16) Uani 0.401(10) 1 d PD A 1
H5A1 H 0.0907 0.0361 0.6909 0.054 Uiso 0.401(10) 1 calc PR A 1
H5A2 H 0.0677 -0.0982 0.7012 0.054 Uiso 0.401(10) 1 calc PR A 1
H5A3 H 0.1130 -0.0543 0.6130 0.054 Uiso 0.401(10) 1 calc PR A 1
C6A C 0.2361(11) 0.0342(17) 0.6820(12) 0.0360(16) Uani 0.401(10) 1 d PD A 1
H6A1 H 0.2909 0.0288 0.7030 0.054 Uiso 0.401(10) 1 calc PR A 1
H6A2 H 0.2136 0.1090 0.7007 0.054 Uiso 0.401(10) 1 calc PR A 1
H6A3 H 0.2349 0.0284 0.6162 0.054 Uiso 0.401(10) 1 calc PR A 1
C7A C 0.1933(17) -0.2342(14) 1.0529(14) 0.0378(17) Uani 0.401(10) 1 d PD A 1
H7A1 H 0.2429 -0.2585 1.0244 0.057 Uiso 0.401(10) 1 calc PR A 1
H7A2 H 0.1493 -0.2787 1.0273 0.057 Uiso 0.401(10) 1 calc PR A 1
H7A3 H 0.1963 -0.2484 1.1178 0.057 Uiso 0.401(10) 1 calc PR A 1
C8A C 0.2801(9) -0.0220(15) 1.0417(11) 0.0378(17) Uani 0.401(10) 1 d PD A 1
H8A1 H 0.2809 0.0624 1.0327 0.057 Uiso 0.401(10) 1 calc PR A 1
H8A2 H 0.3130 -0.0596 0.9958 0.057 Uiso 0.401(10) 1 calc PR A 1
H8A3 H 0.3008 -0.0405 1.1016 0.057 Uiso 0.401(10) 1 calc PR A 1
C9A C 0.0811(13) -0.042(3) 1.091(2) 0.0378(17) Uani 0.401(10) 1 d PD A 1
H9A1 H 0.0376 -0.0806 1.0591 0.057 Uiso 0.401(10) 1 calc PR A 1
H9A2 H 0.0724 0.0424 1.0905 0.057 Uiso 0.401(10) 1 calc PR A 1
H9A3 H 0.0835 -0.0698 1.1530 0.057 Uiso 0.401(10) 1 calc PR A 1
Si1B Si 0.1776(4) -0.0790(6) 0.7334(5) 0.0369(19) Uani 0.599(10) 1 d PD A 2
C1B C 0.1648(11) -0.0492(16) 0.8560(9) 0.0236(14) Uani 0.599(10) 1 d PD A 2
C2B C 0.1683(10) -0.0499(16) 0.9365(10) 0.0236(14) Uani 0.599(10) 1 d PD A 2
C3B C 0.1828(13) -0.0645(15) 1.0358(13) 0.0378(17) Uani 0.599(10) 1 d PD A 2
C4B C 0.1976(12) -0.1916(13) 1.0522(11) 0.0378(17) Uani 0.599(10) 1 d PD A 2
H4B1 H 0.1563 -0.2376 1.0228 0.057 Uiso 0.599(10) 1 calc PR A 2
H4B2 H 0.1971 -0.2069 1.1171 0.057 Uiso 0.599(10) 1 calc PR A 2
H4B3 H 0.2493 -0.2130 1.0274 0.057 Uiso 0.599(10) 1 calc PR A 2
C5B C 0.1180(8) -0.0170(11) 1.0965(9) 0.0378(17) Uani 0.599(10) 1 d PD A 2
H5B1 H 0.0663 -0.0418 1.0737 0.057 Uiso 0.599(10) 1 calc PR A 2
H5B2 H 0.1206 0.0681 1.0972 0.057 Uiso 0.599(10) 1 calc PR A 2
H5B3 H 0.1254 -0.0468 1.1578 0.057 Uiso 0.599(10) 1 calc PR A 2
C6B C 0.2476(8) 0.0195(11) 1.0708(9) 0.0378(17) Uani 0.599(10) 1 d PD A 2
H6B1 H 0.2547 0.0081 1.1358 0.057 Uiso 0.599(10) 1 calc PR A 2
H6B2 H 0.2316 0.1000 1.0592 0.057 Uiso 0.599(10) 1 calc PR A 2
H6B3 H 0.2975 0.0034 1.0397 0.057 Uiso 0.599(10) 1 calc PR A 2
C7B C 0.1875(8) -0.2386(11) 0.7329(8) 0.0360(16) Uani 0.599(10) 1 d PD A 2
H7B1 H 0.2283 -0.2619 0.7762 0.054 Uiso 0.599(10) 1 calc PR A 2
H7B2 H 0.2026 -0.2648 0.6725 0.054 Uiso 0.599(10) 1 calc PR A 2
H7B3 H 0.1370 -0.2740 0.7498 0.054 Uiso 0.599(10) 1 calc PR A 2
C8B C 0.2674(6) -0.0004(10) 0.7100(8) 0.0360(16) Uani 0.599(10) 1 d PD A 2
H8B1 H 0.3121 -0.0400 0.7385 0.054 Uiso 0.599(10) 1 calc PR A 2
H8B2 H 0.2630 0.0788 0.7339 0.054 Uiso 0.599(10) 1 calc PR A 2
H8B3 H 0.2758 0.0029 0.6447 0.054 Uiso 0.599(10) 1 calc PR A 2
C9B C 0.0865(10) -0.035(2) 0.6745(16) 0.0360(16) Uani 0.599(10) 1 d PD A 2
H9B1 H 0.0694 0.0412 0.6965 0.054 Uiso 0.599(10) 1 calc PR A 2
H9B2 H 0.0449 -0.0926 0.6861 0.054 Uiso 0.599(10) 1 calc PR A 2
H9B3 H 0.0967 -0.0308 0.6096 0.054 Uiso 0.599(10) 1 calc PR A 2
P1 P 0.07922(5) 0.31589(6) 0.8842(3) 0.01612(15) Uani 1 1 d . A .
C10 C 0.1698(2) 0.4123(3) 0.8925(12) 0.030(2) Uani 1 1 d . . .
C11 C 0.2086(4) 0.4210(6) 0.8013(5) 0.0487(16) Uani 1 1 d . A .
H11A H 0.2587 0.4633 0.8070 0.073 Uiso 1 1 calc R . .
H11B H 0.1736 0.4626 0.7598 0.073 Uiso 1 1 calc R . .
H11C H 0.2189 0.3427 0.7780 0.073 Uiso 1 1 calc R . .
C12 C 0.1524(3) 0.5365(4) 0.9275(4) 0.0347(11) Uani 1 1 d . A .
H12A H 0.1126 0.5733 0.8890 0.052 Uiso 1 1 calc R . .
H12B H 0.2011 0.5826 0.9262 0.052 Uiso 1 1 calc R . .
H12C H 0.1326 0.5321 0.9894 0.052 Uiso 1 1 calc R . .
C13 C 0.2316(3) 0.3555(5) 0.9558(5) 0.0462(16) Uani 1 1 d . A .
H13A H 0.2772 0.4075 0.9623 0.069 Uiso 1 1 calc R . .
H13B H 0.2490 0.2812 0.9302 0.069 Uiso 1 1 calc R . .
H13C H 0.2077 0.3419 1.0150 0.069 Uiso 1 1 calc R . .
C14 C 0.0166(9) 0.3438(11) 0.9851(9) 0.049(2) Uani 1 1 d D . .
C15B C -0.0287(11) 0.4503(17) 0.9971(19) 0.0438(14) Uani 0.50 1 d P A .
H15A H 0.0050 0.5175 0.9840 0.066 Uiso 0.50 1 calc PR . .
H15B H -0.0476 0.4550 1.0594 0.066 Uiso 0.50 1 calc PR . .
H15C H -0.0741 0.4500 0.9560 0.066 Uiso 0.50 1 calc PR . .
C15A C 0.0072(17) 0.4847(14) 0.9987(18) 0.043(2) Uani 0.50 1 d PD A 2
H15D H -0.0161 0.5005 1.0579 0.065 Uiso 0.50 1 calc PR A 2
H15E H -0.0273 0.5161 0.9515 0.065 Uiso 0.50 1 calc PR A 2
H15F H 0.0593 0.5216 0.9948 0.065 Uiso 0.50 1 calc PR A 2
C16 C 0.0552(6) 0.3106(9) 1.0718(7) 0.043(2) Uani 1 1 d . A .
H16A H 0.0164 0.3142 1.1206 0.065 Uiso 1 1 calc R . .
H16B H 0.0987 0.3646 1.0845 0.065 Uiso 1 1 calc R . .
H16C H 0.0761 0.2313 1.0671 0.065 Uiso 1 1 calc R . .
C17 C -0.0408(3) 0.2263(5) 0.9964(5) 0.0438(14) Uani 1 1 d . A .
H17A H -0.0799 0.2248 0.9477 0.066 Uiso 1 1 calc R . .
H17B H -0.0681 0.2294 1.0545 0.066 Uiso 1 1 calc R . .
H17C H -0.0081 0.1561 0.9935 0.066 Uiso 1 1 calc R . .
C18 C 0.0194(5) 0.3392(8) 0.7763(8) 0.0236(14) Uani 1 1 d D . .
C19A C -0.0378(13) 0.4414(18) 0.7763(19) 0.0538(17) Uani 0.50 1 d P A 1
H19A H -0.0755 0.4324 0.8258 0.081 Uiso 0.50 1 calc PR A 1
H19B H -0.0664 0.4436 0.7189 0.081 Uiso 0.50 1 calc PR A 1
H19C H -0.0082 0.5140 0.7841 0.081 Uiso 0.50 1 calc PR A 1
C19B C 0.0039(17) 0.4771(14) 0.7668(16) 0.043(2) Uani 0.50 1 d PD A 2
H19D H -0.0166 0.5075 0.8239 0.064 Uiso 0.50 1 calc PR A 2
H19E H -0.0347 0.4911 0.7188 0.064 Uiso 0.50 1 calc PR A 2
H19F H 0.0537 0.5164 0.7520 0.064 Uiso 0.50 1 calc PR A 2
C20 C 0.0773(6) 0.3155(10) 0.6958(6) 0.043(2) Uani 1 1 d . A .
H20A H 0.0469 0.3048 0.6403 0.064 Uiso 1 1 calc R . .
H20B H 0.1081 0.2451 0.7082 0.064 Uiso 1 1 calc R . .
H20C H 0.1132 0.3818 0.6888 0.064 Uiso 1 1 calc R . .
C21 C -0.0605(4) 0.2876(6) 0.7872(5) 0.0538(17) Uani 1 1 d . A .
H21A H -0.0911 0.2994 0.7318 0.081 Uiso 1 1 calc R . .
H21B H -0.0877 0.3253 0.8376 0.081 Uiso 1 1 calc R . .
H21C H -0.0556 0.2041 0.7992 0.081 Uiso 1 1 calc R . .
Sb1 Sb 0.423859(13) 0.68131(2) 0.88376(12) 0.03250(6) Uani 1 1 d . . .
F1 F 0.4945(5) 0.7380(6) 0.9653(6) 0.079(3) Uani 1 1 d . . .
F2 F 0.3473(6) 0.6250(6) 0.9615(9) 0.087(3) Uani 1 1 d . . .
F3 F 0.47256(15) 0.5368(2) 0.8836(11) 0.0660(10) Uani 1 1 d . . .
F4 F 0.3637(7) 0.6344(8) 0.7851(9) 0.105(4) Uani 1 1 d . . .
F5 F 0.4918(6) 0.7322(10) 0.7916(7) 0.110(4) Uani 1 1 d . . .
F6 F 0.37296(18) 0.8253(2) 0.8893(10) 0.0664(15) Uani 1 1 d . . .

loop_
_atom_site_aniso_label
_atom_site_aniso_U_11
_atom_site_aniso_U_22
_atom_site_aniso_U_33
_atom_site_aniso_U_23
_atom_site_aniso_U_13
_atom_site_aniso_U_12
Au1 0.01766(6) 0.01268(5) 0.02084(5) -0.0001(2) -0.0003(3) 0.00019(4)
Si1A 0.033(5) 0.010(3) 0.026(4) 0.015(3) -0.006(3) 0.001(3)
C1A 0.0188(12) 0.0166(11) 0.035(4) 0.004(3) -0.015(3) 0.0039(9)
C2A 0.0188(12) 0.0166(11) 0.035(4) 0.004(3) -0.015(3) 0.0039(9)
C3A 0.039(4) 0.040(3) 0.029(3) 0.001(2) 0.004(3) 0.007(3)
C4A 0.039(4) 0.040(3) 0.029(3) 0.001(2) 0.004(3) 0.007(3)
C5A 0.039(4) 0.040(3) 0.029(3) 0.001(2) 0.004(3) 0.007(3)
C6A 0.039(4) 0.040(3) 0.029(3) 0.001(2) 0.004(3) 0.007(3)
C7A 0.050(4) 0.034(3) 0.030(3) 0.008(3) -0.003(2) 0.005(3)
C8A 0.050(4) 0.034(3) 0.030(3) 0.008(3) -0.003(2) 0.005(3)
C9A 0.050(4) 0.034(3) 0.030(3) 0.008(3) -0.003(2) 0.005(3)
Si1B 0.038(4) 0.033(3) 0.039(4) -0.012(3) 0.017(3) -0.007(3)
C1B 0.0188(12) 0.0166(11) 0.035(4) 0.004(3) -0.015(3) 0.0039(9)
C2B 0.0188(12) 0.0166(11) 0.035(4) 0.004(3) -0.015(3) 0.0039(9)
C3B 0.050(4) 0.034(3) 0.030(3) 0.008(3) -0.003(2) 0.005(3)
C4B 0.050(4) 0.034(3) 0.030(3) 0.008(3) -0.003(2) 0.005(3)
C5B 0.050(4) 0.034(3) 0.030(3) 0.008(3) -0.003(2) 0.005(3)
C6B 0.050(4) 0.034(3) 0.030(3) 0.008(3) -0.003(2) 0.005(3)
C7B 0.039(4) 0.040(3) 0.029(3) 0.001(2) 0.004(3) 0.007(3)
C8B 0.039(4) 0.040(3) 0.029(3) 0.001(2) 0.004(3) 0.007(3)
C9B 0.039(4) 0.040(3) 0.029(3) 0.001(2) 0.004(3) 0.007(3)
P1 0.0193(4) 0.0124(3) 0.0167(3) 0.0031(14) -0.0008(17) -0.0006(3)
C10 0.0227(17) 0.0185(15) 0.048(6) -0.006(3) 0.010(4) -0.0057(13)
C11 0.049(4) 0.031(3) 0.066(4) -0.003(3) 0.033(3) -0.007(3)
C12 0.035(3) 0.020(2) 0.048(3) -0.013(2) -0.006(2) -0.0060(19)
C13 0.027(3) 0.035(3) 0.076(4) -0.016(3) -0.018(3) -0.003(2)
C14 0.083(6) 0.041(4) 0.024(4) 0.000(4) 0.019(4) 0.015(4)
C15B 0.033(3) 0.033(3) 0.065(4) 0.014(3) 0.029(3) 0.013(2)
C15A 0.061(4) 0.042(4) 0.028(4) 0.006(3) 0.021(3) 0.018(3)
C16 0.061(4) 0.042(4) 0.028(4) 0.006(3) 0.021(3) 0.018(3)
C17 0.033(3) 0.033(3) 0.065(4) 0.014(3) 0.029(3) 0.013(2)
C18 0.0188(12) 0.0166(11) 0.035(4) 0.004(3) -0.015(3) 0.0039(9)
C19A 0.051(4) 0.030(3) 0.080(4) 0.004(3) -0.040(3) -0.002(3)
C19B 0.063(5) 0.049(4) 0.016(3) -0.006(3) -0.012(3) 0.008(4)
C20 0.063(5) 0.049(4) 0.016(3) -0.006(3) -0.012(3) 0.008(4)
C21 0.051(4) 0.030(3) 0.080(4) 0.004(3) -0.040(3) -0.002(3)
Sb1 0.01625(11) 0.01979(10) 0.06146(17) -0.0037(6) 0.0009(6) -0.00011(8)
F1 0.074(6) 0.046(3) 0.115(6) -0.012(4) -0.063(4) 0.012(3)
F2 0.046(4) 0.047(3) 0.169(9) 0.014(4) 0.052(5) 0.000(2)
F3 0.0340(14) 0.0274(12) 0.137(3) 0.001(8) 0.016(7) 0.0113(10)
F4 0.069(6) 0.119(7) 0.128(7) -0.069(6) -0.053(5) 0.032(4)
F5 0.085(7) 0.141(8) 0.105(6) 0.063(6) 0.030(5) 0.003(6)
F6 0.0479(17) 0.0254(12) 0.126(4) -0.010(5) 0.031(5) 0.0112(12)

loop_
_atom_type_symbol
_atom_type_description
_atom_type_scat_dispersion_real
_atom_type_scat_dispersion_imag
_atom_type_scat_source
C C 0.0033 0.0016 'International Tables Vol C Tables 4.2.6.8 and 6.1.1.4'
H H 0.0000 0.0000 'International Tables Vol C Tables 4.2.6.8 and 6.1.1.4'
F F 0.0171 0.0103 'International Tables Vol C Tables 4.2.6.8 and 6.1.1.4'
Si Si 0.0817 0.0704 'International Tables Vol C Tables 4.2.6.8 and 6.1.1.4'
Sb Sb -0.5866 1.5461 'International Tables Vol C Tables 4.2.6.8 and 6.1.1.4'
Au Au -2.0133 8.8022 'International Tables Vol C Tables 4.2.6.8 and 6.1.1.4'
P P 0.1023 0.0942 'International Tables Vol C Tables 4.2.6.8 and 6.1.1.4'

loop_
_geom_angle_atom_site_label_1
_geom_angle_atom_site_label_2
_geom_angle_atom_site_label_3
_geom_angle
_geom_angle_site_symmetry_1
_geom_angle_site_symmetry_3
_geom_angle_publ_flag
C1B Au1 C1A 20.5(4) . . ?
C1B Au1 P1 169.9(4) . . ?
C1A Au1 P1 169.4(5) . . ?
C1B Au1 C2A 11.9(6) . . ?
C1A Au1 C2A 32.3(7) . . ?
P1 Au1 C2A 158.1(6) . . ?
C1B Au1 C2B 30.5(4) . . ?
C1A Au1 C2B 10.3(6) . . ?
P1 Au1 C2B 159.2(4) . . ?
C2A Au1 C2B 42.2(4) . . ?
C8A Si1A C1A 98.2(11) . . ?
C8A Si1A C7A 100.0(12) . . ?
C1A Si1A C7A 108.8(11) . . ?
C8A Si1A C9A 134.9(12) . . ?
C1A Si1A C9A 108.6(14) . . ?
C7A Si1A C9A 104.6(13) . . ?
C2A C1A Si1A 168.9(19) . . ?
C2A C1A Au1 77.6(13) . . ?
Si1A C1A Au1 110.2(11) . . ?
C1A C2A C3A 164(2) . . ?
C1A C2A Au1 70.1(14) . . ?
C3A C2A Au1 125.2(15) . . ?
C5A C3A C2A 102(2) . . ?
C5A C3A C4A 107(2) . . ?
C2A C3A C4A 111.0(19) . . ?
C5A C3A C6A 99.3(19) . . ?
C2A C3A C6A 111.9(19) . . ?
C4A C3A C6A 122(2) . . ?
C8B Si1B C7B 115.0(7) . . ?
C8B Si1B C9B 118.4(10) . . ?
C7B Si1B C9B 110.3(10) . . ?
C8B Si1B C1B 101.2(8) . . ?
C7B Si1B C1B 101.4(8) . . ?
C9B Si1B C1B 108.4(10) . . ?
C2B C1B Si1B 165.4(16) . . ?
C2B C1B Au1 80.9(12) . . ?
Si1B C1B Au1 112.7(8) . . ?
C1B C2B C3B 171.1(19) . . ?
C1B C2B Au1 68.6(11) . . ?
C3B C2B Au1 119.3(12) . . ?
C4B C3B C2B 107.2(14) . . ?
C4B C3B C5B 112.0(15) . . ?
C2B C3B C5B 115.1(16) . . ?
C4B C3B C6B 115.6(17) . . ?
C2B C3B C6B 112.0(14) . . ?
C5B C3B C6B 95.0(12) . . ?
C3B C4B H4B1 109.5 . . ?
C3B C4B H4B2 109.5 . . ?
H4B1 C4B H4B2 109.5 . . ?
C3B C4B H4B3 109.5 . . ?
H4B1 C4B H4B3 109.5 . . ?
H4B2 C4B H4B3 109.5 . . ?
C3B C5B H5B1 109.5 . . ?
C3B C5B H5B2 109.5 . . ?
H5B1 C5B H5B2 109.5 . . ?
C3B C5B H5B3 109.5 . . ?
H5B1 C5B H5B3 109.5 . . ?
H5B2 C5B H5B3 109.5 . . ?
C3B C6B H6B1 109.5 . . ?
C3B C6B H6B2 109.5 . . ?
H6B1 C6B H6B2 109.5 . . ?
C3B C6B H6B3 109.5 . . ?
H6B1 C6B H6B3 109.5 . . ?
H6B2 C6B H6B3 109.5 . . ?
Si1B C7B H7B1 109.5 . . ?
Si1B C7B H7B2 109.5 . . ?
H7B1 C7B H7B2 109.5 . . ?
Si1B C7B H7B3 109.5 . . ?
H7B1 C7B H7B3 109.5 . . ?
H7B2 C7B H7B3 109.5 . . ?
Si1B C8B H8B1 109.5 . . ?
Si1B C8B H8B2 109.5 . . ?
H8B1 C8B H8B2 109.5 . . ?
Si1B C8B H8B3 109.5 . . ?
H8B1 C8B H8B3 109.5 . . ?
H8B2 C8B H8B3 109.5 . . ?
Si1B C9B H9B1 109.5 . . ?
Si1B C9B H9B2 109.5 . . ?
H9B1 C9B H9B2 109.5 . . ?
Si1B C9B H9B3 109.5 . . ?
H9B1 C9B H9B3 109.5 . . ?
H9B2 C9B H9B3 109.5 . . ?
C14 P1 C10 107.9(7) . . ?
C14 P1 C18 110.4(3) . . ?
C10 P1 C18 113.6(6) . . ?
C14 P1 Au1 110.3(4) . . ?
C10 P1 Au1 107.76(13) . . ?
C18 P1 Au1 106.9(3) . . ?
C11 C10 C12 108.8(6) . . ?
C11 C10 C13 106.1(5) . . ?
C12 C10 C13 108.2(9) . . ?
C11 C10 P1 109.5(8) . . ?
C12 C10 P1 114.1(4) . . ?
C13 C10 P1 109.8(5) . . ?
C10 C11 H11A 109.5 . . ?
C10 C11 H11B 109.5 . . ?
H11A C11 H11B 109.5 . . ?
C10 C11 H11C 109.5 . . ?
H11A C11 H11C 109.5 . . ?
H11B C11 H11C 109.5 . . ?
C10 C12 H12A 109.5 . . ?
C10 C12 H12B 109.5 . . ?
H12A C12 H12B 109.5 . . ?
C10 C12 H12C 109.5 . . ?
H12A C12 H12C 109.5 . . ?
H12B C12 H12C 109.5 . . ?
C10 C13 H13A 109.5 . . ?
C10 C13 H13B 109.5 . . ?
H13A C13 H13B 109.5 . . ?
C10 C13 H13C 109.5 . . ?
H13A C13 H13C 109.5 . . ?
H13B C13 H13C 109.5 . . ?
C15B C14 C16 109.9(15) . . ?
C16 C14 C15A 100.8(13) . . ?
C15B C14 C17 111.2(12) . . ?
C16 C14 C17 87.8(8) . . ?
C15A C14 C17 136.8(13) . . ?
C15B C14 P1 122.9(13) . . ?
C16 C14 P1 113.6(9) . . ?
C15A C14 P1 108.9(11) . . ?
C17 C14 P1 105.8(7) . . ?
C14 C15B H15A 109.5 . . ?
C14 C15B H15B 109.5 . . ?
H15A C15B H15B 109.5 . . ?
C14 C15B H15C 109.5 . . ?
H15A C15B H15C 109.5 . . ?
H15B C15B H15C 109.5 . . ?
C14 C15A H15D 109.5 . . ?
C14 C15A H15E 109.5 . . ?
H15D C15A H15E 109.5 . . ?
C14 C15A H15F 109.5 . . ?
H15D C15A H15F 109.5 . . ?
H15E C15A H15F 109.5 . . ?
C14 C16 H16A 109.5 . . ?
C14 C16 H16B 109.5 . . ?
H16A C16 H16B 109.5 . . ?
C14 C16 H16C 109.5 . . ?
H16A C16 H16C 109.5 . . ?
H16B C16 H16C 109.5 . . ?
C14 C17 H17A 109.5 . . ?
C14 C17 H17B 109.5 . . ?
H17A C17 H17B 109.5 . . ?
C14 C17 H17C 109.5 . . ?
H17A C17 H17C 109.5 . . ?
H17B C17 H17C 109.5 . . ?
C21 C18 C19A 74.3(9) . . ?
C21 C18 C20 125.6(9) . . ?
C19A C18 C20 122.1(14) . . ?
C21 C18 C19B 104.7(12) . . ?
C20 C18 C19B 101.9(12) . . ?
C21 C18 P1 109.5(7) . . ?
C19A C18 P1 116.4(12) . . ?
C20 C18 P1 106.4(6) . . ?
C19B C18 P1 107.2(10) . . ?
C18 C19A H19A 109.5 . . ?
C18 C19A H19B 109.5 . . ?
C18 C19A H19C 109.5 . . ?
C18 C19B H19D 109.5 . . ?
C18 C19B H19E 109.5 . . ?
H19D C19B H19E 109.5 . . ?
C18 C19B H19F 109.5 . . ?
H19D C19B H19F 109.5 . . ?
H19E C19B H19F 109.5 . . ?
C18 C20 H20A 109.5 . . ?
C18 C20 H20B 109.5 . . ?
H20A C20 H20B 109.5 . . ?
C18 C20 H20C 109.5 . . ?
H20A C20 H20C 109.5 . . ?
H20B C20 H20C 109.5 . . ?
C18 C21 H21A 109.5 . . ?
C18 C21 H21B 109.5 . . ?
H21A C21 H21B 109.5 . . ?
C18 C21 H21C 109.5 . . ?
H21A C21 H21C 109.5 . . ?
H21B C21 H21C 109.5 . . ?
F1 Sb1 F2 99.8(5) . . ?
F1 Sb1 F3 91.7(4) . . ?
F2 Sb1 F3 89.9(4) . . ?
F1 Sb1 F4 169.8(5) . . ?
F2 Sb1 F4 90.4(3) . . ?
F3 Sb1 F4 89.0(5) . . ?
F1 Sb1 F6 87.5(4) . . ?
F2 Sb1 F6 87.7(4) . . ?
F3 Sb1 F6 177.3(6) . . ?
F4 Sb1 F6 92.3(5) . . ?
F1 Sb1 F5 88.4(3) . . ?
F2 Sb1 F5 171.9(6) . . ?
F3 Sb1 F5 90.3(5) . . ?
F4 Sb1 F5 81.5(5) . . ?
F6 Sb1 F5 92.2(5) . . ?

loop_
_geom_bond_atom_site_label_1
_geom_bond_atom_site_label_2
_geom_bond_distance
_geom_bond_site_symmetry_2
_geom_bond_publ_flag
Au1 C1B 2.196(17) . ?
Au1 C1A 2.22(2) . ?
Au1 P1 2.2804(7) . ?
Au1 C2A 2.31(3) . ?
Au1 C2B 2.329(17) . ?
Si1A C8A 1.856(15) . ?
Si1A C1A 1.865(17) . ?
Si1A C7A 1.868(15) . ?
Si1A C9A 1.881(16) . ?
C1A C2A 1.26(3) . ?
C2A C3A 1.544(18) . ?
C3A C5A 1.524(19) . ?
C3A C4A 1.548(18) . ?
C3A C6A 1.567(18) . ?
C4A H4A1 0.9800 . ?
C4A H4A2 0.9800 . ?
C4A H4A3 0.9800 . ?
C5A H5A1 0.9800 . ?
C5A H5A2 0.9800 . ?
C5A H5A3 0.9800 . ?
C6A H6A1 0.9800 . ?
C6A H6A2 0.9800 . ?
C6A H6A3 0.9800 . ?
C7A H7A1 0.9800 . ?
C7A H7A2 0.9800 . ?
C7A H7A3 0.9800 . ?
C8A H8A1 0.9800 . ?
C8A H8A2 0.9800 . ?
C8A H8A3 0.9800 . ?
C9A H9A1 0.9800 . ?
C9A H9A2 0.9800 . ?
C9A H9A3 0.9800 . ?
Si1B C8B 1.801(11) . ?
Si1B C7B 1.842(11) . ?
Si1B C9B 1.843(12) . ?
Si1B C1B 1.864(13) . ?
C1B C2B 1.197(17) . ?
C2B C3B 1.505(17) . ?
C3B C4B 1.502(16) . ?
C3B C5B 1.520(17) . ?
C3B C6B 1.551(17) . ?
C4B H4B1 0.9800 . ?
C4B H4B2 0.9800 . ?
C4B H4B3 0.9800 . ?
C5B H5B1 0.9800 . ?
C5B H5B2 0.9800 . ?
C5B H5B3 0.9800 . ?
C6B H6B1 0.9800 . ?
C6B H6B2 0.9800 . ?
C6B H6B3 0.9800 . ?
C7B H7B1 0.9800 . ?
C7B H7B2 0.9800 . ?
C7B H7B3 0.9800 . ?
C8B H8B1 0.9800 . ?
C8B H8B2 0.9800 . ?
C8B H8B3 0.9800 . ?
C9B H9B1 0.9800 . ?
C9B H9B2 0.9800 . ?
C9B H9B3 0.9800 . ?
P1 C14 1.863(13) . ?
P1 C10 1.894(4) . ?
P1 C18 1.914(11) . ?
C10 C11 1.508(17) . ?
C10 C12 1.547(8) . ?
C10 C13 1.552(13) . ?
C11 H11A 0.9800 . ?
C11 H11B 0.9800 . ?
C11 H11C 0.9800 . ?
C12 H12A 0.9800 . ?
C12 H12B 0.9800 . ?
C12 H12C 0.9800 . ?
C13 H13A 0.9800 . ?
C13 H13B 0.9800 . ?
C13 H13C 0.9800 . ?
C14 C15B 1.46(2) . ?
C14 C16 1.493(17) . ?
C14 C15A 1.640(14) . ?
C14 C17 1.671(15) . ?
C15B H15A 0.9800 . ?
C15B H15B 0.9800 . ?
C15B H15C 0.9800 . ?
C15A H15D 0.9800 . ?
C15A H15E 0.9800 . ?
C15A H15F 0.9800 . ?
C16 H16A 0.9800 . ?
C16 H16B 0.9800 . ?
C16 H16C 0.9800 . ?
C17 H17A 0.9800 . ?
C17 H17B 0.9800 . ?
C17 H17C 0.9800 . ?
C18 C21 1.486(11) . ?
C18 C19A 1.52(2) . ?
C18 C20 1.569(15) . ?
C18 C19B 1.612(14) . ?
C19A H19A 0.9800 . ?
C19A H19B 0.9800 . ?
C19A H19C 0.9800 . ?
C19B H19D 0.9800 . ?
C19B H19E 0.9800 . ?
C19B H19F 0.9800 . ?
C20 H20A 0.9800 . ?
C20 H20B 0.9800 . ?
C20 H20C 0.9800 . ?
C21 H21A 0.9800 . ?
C21 H21B 0.9800 . ?
C21 H21C 0.9800 . ?
Sb1 F1 1.821(7) . ?
Sb1 F2 1.852(10) . ?
Sb1 F3 1.854(2) . ?
Sb1 F4 1.863(11) . ?
Sb1 F6 1.868(3) . ?
Sb1 F5 1.881(9) . ?

loop_
_geom_torsion_atom_site_label_1
_geom_torsion_atom_site_label_2
_geom_torsion_atom_site_label_3
_geom_torsion_atom_site_label_4
_geom_torsion
_geom_torsion_site_symmetry_1
_geom_torsion_site_symmetry_2
_geom_torsion_site_symmetry_3
_geom_torsion_site_symmetry_4
_geom_torsion_publ_flag
C8A Si1A C1A C2A 46(11) . . . . ?
C7A Si1A C1A C2A -57(11) . . . . ?
C9A Si1A C1A C2A -170(11) . . . . ?
C8A Si1A C1A Au1 -87.4(13) . . . . ?
C7A Si1A C1A Au1 169.1(12) . . . . ?
C9A Si1A C1A Au1 55.8(17) . . . . ?
C1B Au1 C1A C2A 2(3) . . . . ?
P1 Au1 C1A C2A -171(3) . . . . ?
C2B Au1 C1A C2A -164(6) . . . . ?
C1B Au1 C1A Si1A 174(4) . . . . ?
P1 Au1 C1A Si1A 1(5) . . . . ?
C2A Au1 C1A Si1A 172(2) . . . . ?
C2B Au1 C1A Si1A 8(4) . . . . ?
Si1A C1A C2A C3A 28(17) . . . . ?
Au1 C1A C2A C3A 164(8) . . . . ?
Si1A C1A C2A Au1 -136(11) . . . . ?
C1B Au1 C2A C1A -3(5) . . . . ?
P1 Au1 C2A C1A 175.4(16) . . . . ?
C2B Au1 C2A C1A 4.2(15) . . . . ?
C1B Au1 C2A C3A -177(6) . . . . ?
C1A Au1 C2A C3A -175(3) . . . . ?
P1 Au1 C2A C3A 1(3) . . . . ?
C2B Au1 C2A C3A -171(3) . . . . ?
C1A C2A C3A C5A 139(8) . . . . ?
Au1 C2A C3A C5A -59(2) . . . . ?
C1A C2A C3A C4A 25(9) . . . . ?
Au1 C2A C3A C4A -173.5(17) . . . . ?
C1A C2A C3A C6A -115(8) . . . . ?
Au1 C2A C3A C6A 46(3) . . . . ?
C8B Si1B C1B C2B -82(7) . . . . ?
C7B Si1B C1B C2B 37(7) . . . . ?
C9B Si1B C1B C2B 153(7) . . . . ?
C8B Si1B C1B Au1 75.8(9) . . . . ?
C7B Si1B C1B Au1 -165.5(8) . . . . ?
C9B Si1B C1B Au1 -49.4(13) . . . . ?
C1A Au1 C1B C2B -5(3) . . . . ?
P1 Au1 C1B C2B 167(2) . . . . ?
C2A Au1 C1B C2B 171(4) . . . . ?
C1A Au1 C1B Si1B -179(4) . . . . ?
P1 Au1 C1B Si1B -8(4) . . . . ?
C2A Au1 C1B Si1B -4(4) . . . . ?
C2B Au1 C1B Si1B -174.5(19) . . . . ?
Si1B C1B C2B Au1 159(7) . . . . ?
C1A Au1 C2B C1B 10(6) . . . . ?
P1 Au1 C2B C1B -173.6(11) . . . . ?
C2A Au1 C2B C1B -2.8(14) . . . . ?
C1B Au1 C2B C3B 175(2) . . . . ?
C1A Au1 C2B C3B -175(6) . . . . ?
P1 Au1 C2B C3B 2(2) . . . . ?
C2A Au1 C2B C3B 173(3) . . . . ?
Au1 C2B C3B C4B 169.5(13) . . . . ?
Au1 C2B C3B C5B 44.3(19) . . . . ?
Au1 C2B C3B C6B -62.7(19) . . . . ?
C1B Au1 P1 C14 159(3) . . . . ?
C1A Au1 P1 C14 -37(4) . . . . ?
C2A Au1 P1 C14 156.9(17) . . . . ?
C2B Au1 P1 C14 -39.9(14) . . . . ?
C1B Au1 P1 C10 -83(3) . . . . ?
C1A Au1 P1 C10 81(4) . . . . ?
C2A Au1 P1 C10 -85.5(17) . . . . ?
C2B Au1 P1 C10 77.7(14) . . . . ?
C1B Au1 P1 C18 39(3) . . . . ?
C1A Au1 P1 C18 -157(4) . . . . ?
C2A Au1 P1 C18 36.9(16) . . . . ?
C2B Au1 P1 C18 -160.0(13) . . . . ?
C14 P1 C10 C11 -162.6(6) . . . . ?
C18 P1 C10 C11 -39.9(5) . . . . ?
Au1 P1 C10 C11 78.3(6) . . . . ?
C14 P1 C10 C12 -40.4(11) . . . . ?
C18 P1 C10 C12 82.4(11) . . . . ?
Au1 P1 C10 C12 -159.5(8) . . . . ?
C14 P1 C10 C13 81.3(8) . . . . ?
C18 P1 C10 C13 -156.0(7) . . . . ?
Au1 P1 C10 C13 -37.9(9) . . . . ?
C10 P1 C14 C15B 72.5(16) . . . . ?
C18 P1 C14 C15B -52.2(15) . . . . ?
Au1 P1 C14 C15B -170.1(14) . . . . ?
C10 P1 C14 C16 -63.9(10) . . . . ?
C18 P1 C14 C16 171.5(10) . . . . ?
Au1 P1 C14 C16 53.6(11) . . . . ?
C10 P1 C14 C15A 47.6(14) . . . . ?
C18 P1 C14 C15A -77.0(13) . . . . ?
Au1 P1 C14 C15A 165.1(13) . . . . ?
C10 P1 C14 C17 -158.5(6) . . . . ?
C18 P1 C14 C17 76.9(7) . . . . ?
Au1 P1 C14 C17 -41.1(8) . . . . ?
C14 P1 C18 C21 -42.3(6) . . . . ?
C10 P1 C18 C21 -163.6(6) . . . . ?
Au1 P1 C18 C21 77.7(6) . . . . ?
C14 P1 C18 C19A 39.4(10) . . . . ?
C10 P1 C18 C19A -81.9(12) . . . . ?
Au1 P1 C18 C19A 159.4(10) . . . . ?
C14 P1 C18 C20 179.2(9) . . . . ?
C10 P1 C18 C20 57.9(8) . . . . ?
Au1 P1 C18 C20 -60.8(7) . . . . ?
C14 P1 C18 C19B 70.8(12) . . . . ?
C10 P1 C18 C19B -50.5(13) . . . . ?
Au1 P1 C18 C19B -169.2(11) . . . . ?
